data_1553625
loop_
_publ_author_name
'Morozova, Maria A.'
'Yusubov, Mekhman S.'
'Kratochvil, Bohumil'
'Eigner, V\'aclav'
'Bondarev, Alexander A.'
'Yoshimura, Akira'
'Saito, Akio'
'Zhdankin, Viktor V.'
'Trusova, Marina E.'
'Postnikov, Pavel S.'

_publ_section_title
;
 Regioselective Zn(OAc)2-catalyzed azide--alkyne cycloaddition in water:
 the green click-chemistry
;
_journal_issue 6
_journal_name_full 'Organic Chemistry Frontiers'
_journal_page_first 978
_journal_paper_doi 10.1039/C6QO00787B
_journal_volume 4
_journal_year 2017
_chemical_formula_moiety 'C21 H34 N4 O2 Si1'
_chemical_formula_sum 'C21 H34 N4 O2 Si'
_chemical_formula_weight 402.61
_space_group_IT_number 61
_space_group_name_Hall '-P 2ac 2ab'
_space_group_name_H-M_alt 'P b c a'
_symmetry_cell_setting orthorhombic
_symmetry_space_group_name_Hall '-P 2ac 2ab'
_symmetry_space_group_name_H-M 'P b c a'
_atom_sites_solution_hydrogens difmap
_atom_sites_solution_primary other
_audit_update_record
;
2016-10-31 deposited with the CCDC.
2017-02-08 downloaded from the CCDC.
;
_cell_angle_alpha 90
_cell_angle_beta 90
_cell_angle_gamma 90
_cell_formula_units_Z 8
_cell_length_a 8.9462(5)
_cell_length_b 11.9145(6)
_cell_length_c 43.549(2)
_cell_measurement_reflns_used 71
_cell_measurement_temperature 180
_cell_measurement_theta_max 54
_cell_measurement_theta_min 8
_cell_volume 4641.9(4)
_computing_cell_refinement 'Apex3 (Bruker AXS, 2015)'
_computing_data_collection 'Apex3 (Bruker AXS, 2015)'
_computing_data_reduction 'Apex3 (Bruker AXS, 2015)'
_computing_molecular_graphics 'CAMERON (Watkin et al., 1996)'
_computing_publication_material 'CRYSTALS (Betteridge et al., 2003)'
_computing_structure_refinement 'CRYSTALS (Betteridge et al., 2003)'
_computing_structure_solution 'Superflip (Palatinus & Chapuis, 2007)'
_diffrn_ambient_pressure 101
_diffrn_ambient_temperature 180
_diffrn_measured_fraction_theta_full 0.996
_diffrn_measured_fraction_theta_max 0.996
_diffrn_measurement_device Area
_diffrn_measurement_device_type 'Bruker Kappa Apex3'
_diffrn_measurement_method '\f scans'
_diffrn_radiation_monochromator graphite
_diffrn_radiation_type 'Cu K\a'
_diffrn_radiation_wavelength 1.54178
_diffrn_reflns_av_R_equivalents 0.058
_diffrn_reflns_limit_h_max 10
_diffrn_reflns_limit_h_min -10
_diffrn_reflns_limit_k_max 12
_diffrn_reflns_limit_k_min -14
_diffrn_reflns_limit_l_max 48
_diffrn_reflns_limit_l_min -52
_diffrn_reflns_number 34502
_diffrn_reflns_theta_full 68.283
_diffrn_reflns_theta_max 68.283
_diffrn_reflns_theta_min 2.029
_diffrn_standards_number 0
_exptl_absorpt_coefficient_mu 1.065
_exptl_absorpt_correction_T_max 0.93
_exptl_absorpt_correction_T_min 0.78
_exptl_absorpt_correction_type multi-scan
_exptl_absorpt_process_details 'SADABS (Siemens, 1996)'
_exptl_crystal_colour colourless
_exptl_crystal_density_diffrn 1.152
_exptl_crystal_density_method 'not measured'
_exptl_crystal_description needle
_exptl_crystal_F_000 1744
_exptl_crystal_size_max 0.498
_exptl_crystal_size_mid 0.077
_exptl_crystal_size_min 0.072
_refine_diff_density_max 0.33
_refine_diff_density_min -0.32
_refine_ls_extinction_method None
_refine_ls_goodness_of_fit_ref 0.9617
_refine_ls_hydrogen_treatment constr
_refine_ls_matrix_type full
_refine_ls_number_parameters 253
_refine_ls_number_reflns 4236
_refine_ls_number_restraints 0
_refine_ls_R_factor_all 0.0668
_refine_ls_R_factor_gt 0.0577
_refine_ls_shift/su_max 0.0009209
_refine_ls_shift/su_mean 0.0000503
_refine_ls_structure_factor_coef Fsqd
_refine_ls_weighting_details
;
 Method, part 1, Chebychev polynomial, (Watkin, 1994, Prince, 1982) 
 [weight] = 1.0/[A~0~*T~0~(x)+A~1~*T~1~(x) ... +A~n-1~]*T~n-1~(x)] 
 where A~i~ are the Chebychev coefficients listed below and x= Fcalc/Fmax 
 Method = Robust Weighting (Prince, 1982) 
 W = [weight] * [1-(deltaF/6*sigmaF)^2^]^2^ 
 A~i~ are: 
 18.7 27.3 13.0 3.21 
;
_refine_ls_weighting_scheme calc
_refine_ls_wR_factor_all 0.1162
_refine_ls_wR_factor_gt 0.1136
_refine_ls_wR_factor_ref 0.1162
_reflns_limit_h_max 10
_reflns_limit_h_min 0
_reflns_limit_k_max 14
_reflns_limit_k_min 0
_reflns_limit_l_max 52
_reflns_limit_l_min 0
_reflns_number_gt 3647
_reflns_number_total 4237
_reflns_threshold_expression I>2.0\s(I)
_oxford_diffrn_Wilson_B_factor 2.66
_oxford_diffrn_Wilson_scale 12.01
_oxford_refine_ls_r_factor_ref 0.0668
_oxford_refine_ls_scale 0.3162(3)
_oxford_reflns_number_all 4236
_oxford_reflns_threshold_expression_ref I>-3.0\s(I)
_cod_data_source_file c6qo00787b2.cif
_cod_data_source_block 3aj
_cod_depositor_comments
;
The following automatic conversions were performed:

data item '_atom_sites_solution_primary' value 'Other' was changed to
'other' in accordance with the
/home/saulius/struct/COD-crude-data/automatic-downloads/DataCite-retrospective/RSC/depositions/lib/dictionaries/cif_core.dic
dictionary named 'cif_core.dic' version 2.4.2 last updated on
2011-04-26.

Automatic conversion script
Id: cif_fix_values 6909 2019-04-08 15:41:33Z antanas 
;
_cod_original_cell_volume 4641.8(4)
_cod_original_sg_symbol_Hall '-P 2ac 2ab '
_cod_original_sg_symbol_H-M 'P b c a '
_cod_original_formula_sum 'C21 H34 N4 O2 Si1'
_cod_database_code 1553625

loop_
_symmetry_equiv_pos_as_xyz
x,y,z
-x,-y,-z
x,-y+1/2,z+1/2
-x,y+1/2,-z+1/2
-x+1/2,-y,z+1/2
x+1/2,y,-z+1/2
x+1/2,-y+1/2,-z
-x+1/2,y+1/2,z

loop_
_atom_site_label
_atom_site_type_symbol
_atom_site_fract_x
_atom_site_fract_y
_atom_site_fract_z
_atom_site_U_iso_or_equiv
_atom_site_occupancy
_atom_site_adp_type
_atom_site_refinement_flags_posn
N1 N 0.2527(2) 0.54394(15) 0.64496(4) 0.0311 1.0000 Uani .
N2 N 0.3341(2) 0.62977(16) 0.63290(4) 0.0343 1.0000 Uani .
N3 N 0.2571(2) 0.66956(15) 0.60992(4) 0.0336 1.0000 Uani .
C4 C 0.1243(2) 0.61108(19) 0.60664(5) 0.0311 1.0000 Uani .
C5 C 0.1219(2) 0.52954(18) 0.62929(5) 0.0308 1.0000 Uani .
C6 C 0.3170(2) 0.47933(19) 0.66942(5) 0.0307 1.0000 Uani .
C7 C 0.3247(3) 0.36401(19) 0.66680(5) 0.0370 1.0000 Uani .
C8 C 0.3926(3) 0.3023(2) 0.68971(6) 0.0410 1.0000 Uani .
C9 C 0.4529(3) 0.3581(2) 0.71440(5) 0.0387 1.0000 Uani .
C10 C 0.4457(3) 0.4729(2) 0.71737(5) 0.0409 1.0000 Uani .
C11 C 0.3758(3) 0.5345(2) 0.69469(5) 0.0377 1.0000 Uani .
N12 N 0.5318(3) 0.2929(2) 0.73807(5) 0.0546 1.0000 Uani .
O13 O 0.5207(3) 0.1909(2) 0.73727(5) 0.0816 1.0000 Uani .
O14 O 0.6064(3) 0.3433(2) 0.75716(5) 0.0735 1.0000 Uani .
Si15 Si 0.00065(7) 0.64547(5) 0.572694(13) 0.0327 1.0000 Uani .
C16 C 0.0449(3) 0.7951(2) 0.56252(6) 0.0460 1.0000 Uani .
C17 C -0.0186(4) 0.8332(3) 0.53154(7) 0.0670 1.0000 Uani .
C18 C 0.0042(5) 0.8801(2) 0.58743(7) 0.0717 1.0000 Uani .
C19 C 0.0611(3) 0.5502(2) 0.54052(6) 0.0446 1.0000 Uani .
C20 C 0.2212(4) 0.5736(3) 0.53029(7) 0.0748 1.0000 Uani .
C21 C 0.0398(4) 0.4264(2) 0.54863(7) 0.0642 1.0000 Uani .
C22 C -0.2025(3) 0.6169(2) 0.58146(6) 0.0439 1.0000 Uani .
C23 C -0.3036(3) 0.6372(3) 0.55357(7) 0.0602 1.0000 Uani .
C24 C -0.2637(4) 0.6769(4) 0.60949(8) 0.0850 1.0000 Uani .
C25 C 0.0035(3) 0.4475(2) 0.63874(5) 0.0370 1.0000 Uani .
C26 C -0.0624(3) 0.4751(2) 0.67040(6) 0.0496 1.0000 Uani .
C27 C -0.1932(3) 0.4006(3) 0.67940(7) 0.0609 1.0000 Uani .
C28 C -0.1512(4) 0.2796(3) 0.68493(7) 0.0630 1.0000 Uani .
H71 H 0.2836 0.3274 0.6494 0.0451 1.0000 Uiso R
H81 H 0.3974 0.2228 0.6885 0.0495 1.0000 Uiso R
H101 H 0.4880 0.5091 0.7347 0.0497 1.0000 Uiso R
H111 H 0.3681 0.6138 0.6964 0.0459 1.0000 Uiso R
H161 H 0.1505 0.7987 0.5605 0.0556 1.0000 Uiso R
H171 H 0.0082 0.9093 0.5279 0.0814 1.0000 Uiso R
H172 H -0.1245 0.8266 0.5318 0.0814 1.0000 Uiso R
H173 H 0.0209 0.7874 0.5156 0.0814 1.0000 Uiso R
H181 H 0.0297 0.9536 0.5808 0.0876 1.0000 Uiso R
H182 H 0.0575 0.8630 0.6057 0.0876 1.0000 Uiso R
H183 H -0.1001 0.8763 0.5913 0.0876 1.0000 Uiso R
H191 H -0.0018 0.5658 0.5235 0.0539 1.0000 Uiso R
H201 H 0.2474 0.5241 0.5141 0.0901 1.0000 Uiso R
H202 H 0.2871 0.5623 0.5471 0.0901 1.0000 Uiso R
H203 H 0.2290 0.6490 0.5234 0.0901 1.0000 Uiso R
H211 H 0.0713 0.3811 0.5319 0.0777 1.0000 Uiso R
H212 H 0.0976 0.4087 0.5663 0.0777 1.0000 Uiso R
H213 H -0.0628 0.4125 0.5528 0.0777 1.0000 Uiso R
H221 H -0.2091 0.5390 0.5859 0.0534 1.0000 Uiso R
H231 H -0.4045 0.6219 0.5589 0.0731 1.0000 Uiso R
H232 H -0.2948 0.7131 0.5472 0.0731 1.0000 Uiso R
H233 H -0.2739 0.5890 0.5373 0.0731 1.0000 Uiso R
H241 H -0.3660 0.6580 0.6122 0.1030 1.0000 Uiso R
H242 H -0.2085 0.6547 0.6271 0.1030 1.0000 Uiso R
H243 H -0.2546 0.7557 0.6067 0.1030 1.0000 Uiso R
H251 H 0.0462 0.3745 0.6394 0.0450 1.0000 Uiso R
H252 H -0.0747 0.4488 0.6240 0.0450 1.0000 Uiso R
H261 H 0.0141 0.4664 0.6853 0.0600 1.0000 Uiso R
H262 H -0.0953 0.5509 0.6702 0.0600 1.0000 Uiso R
H271 H -0.2362 0.4296 0.6977 0.0736 1.0000 Uiso R
H272 H -0.2649 0.4030 0.6633 0.0736 1.0000 Uiso R
H281 H -0.2378 0.2381 0.6904 0.0762 1.0000 Uiso R
H282 H -0.0802 0.2756 0.7011 0.0762 1.0000 Uiso R
H283 H -0.1090 0.2491 0.6668 0.0762 1.0000 Uiso R

loop_
_atom_site_aniso_label
_atom_site_aniso_U_11
_atom_site_aniso_U_22
_atom_site_aniso_U_33
_atom_site_aniso_U_23
_atom_site_aniso_U_13
_atom_site_aniso_U_12
N1 0.0313(9) 0.0314(9) 0.0306(9) -0.0023(8) -0.0018(8) -0.0018(8)
N2 0.0311(10) 0.0332(10) 0.0385(10) 0.0002(8) -0.0023(8) -0.0047(9)
N3 0.0326(10) 0.0331(10) 0.0350(9) -0.0013(8) -0.0024(9) -0.0023(8)
C4 0.0292(12) 0.0335(11) 0.0307(11) -0.0044(9) 0.0012(9) -0.0013(9)
C5 0.0304(11) 0.0334(12) 0.0285(10) -0.0053(9) -0.0001(9) -0.0020(10)
C6 0.0280(11) 0.0345(12) 0.0297(11) -0.0011(9) 0.0015(9) 0.0012(10)
C7 0.0415(13) 0.0343(12) 0.0354(12) -0.0049(10) -0.0005(10) -0.0024(11)
C8 0.0423(14) 0.0334(12) 0.0472(14) 0.0034(11) 0.0041(11) -0.0012(11)
C9 0.0369(12) 0.0475(14) 0.0318(12) 0.0074(11) 0.0034(10) 0.0019(12)
C10 0.0404(13) 0.0504(15) 0.0319(12) -0.0065(11) -0.0043(10) 0.0002(12)
C11 0.0429(13) 0.0339(12) 0.0364(12) -0.0057(10) -0.0043(11) -0.0016(11)
N12 0.0546(15) 0.0663(16) 0.0428(12) 0.0186(12) 0.0046(11) 0.0062(13)
O13 0.112(2) 0.0583(13) 0.0746(15) 0.0291(11) -0.0106(14) 0.0107(14)
O14 0.0714(15) 0.0976(18) 0.0515(12) 0.0193(12) -0.0216(12) -0.0033(14)
Si15 0.0323(3) 0.0360(3) 0.0298(3) -0.0033(3) -0.0025(3) -0.0007(3)
C16 0.0505(15) 0.0425(14) 0.0450(14) 0.0046(12) -0.0150(12) -0.0039(12)
C17 0.089(2) 0.0563(18) 0.0558(17) 0.0186(14) -0.0234(17) -0.0223(17)
C18 0.112(3) 0.0356(14) 0.068(2) -0.0023(13) -0.026(2) 0.0102(17)
C19 0.0475(14) 0.0539(15) 0.0325(12) -0.0094(11) -0.0044(11) 0.0046(13)
C20 0.066(2) 0.103(3) 0.0556(18) -0.0161(18) 0.0229(16) 0.010(2)
C21 0.087(2) 0.0515(17) 0.0547(17) -0.0193(14) -0.0076(16) 0.0158(17)
C22 0.0327(12) 0.0508(15) 0.0482(14) 0.0015(12) -0.0034(11) -0.0005(11)
C23 0.0394(15) 0.0670(19) 0.074(2) 0.0108(16) -0.0157(14) -0.0056(15)
C24 0.0372(16) 0.143(4) 0.075(2) -0.025(2) 0.0119(16) 0.006(2)
C25 0.0333(12) 0.0411(12) 0.0367(12) 0.0013(10) -0.0020(11) -0.0052(11)
C26 0.0432(14) 0.0552(16) 0.0505(15) -0.0024(13) 0.0112(12) -0.0048(13)
C27 0.0478(16) 0.073(2) 0.0617(18) 0.0021(16) 0.0170(15) -0.0096(15)
C28 0.072(2) 0.071(2) 0.0464(16) 0.0068(15) 0.0059(15) -0.0177(17)

loop_
_atom_type_symbol
_atom_type_scat_dispersion_real
_atom_type_scat_dispersion_imag
_atom_type_scat_Cromer_Mann_a1
_atom_type_scat_Cromer_Mann_b1
_atom_type_scat_Cromer_Mann_a2
_atom_type_scat_Cromer_Mann_b2
_atom_type_scat_Cromer_Mann_a3
_atom_type_scat_Cromer_Mann_b3
_atom_type_scat_Cromer_Mann_a4
_atom_type_scat_Cromer_Mann_b4
_atom_type_scat_Cromer_Mann_c
_atom_type_scat_source
C 0.0181 0.0091 2.3100 20.8439 1.0200 10.2075 1.5886 0.5687 0.8650 51.6512 0.2156 'International Tables Vol C 4.2.6.8 and 6.1.1.4'
H 0.0000 0.0000 0.4930 10.5109 0.3229 26.1257 0.1402 3.1424 0.0408 57.7998 0.0030 'International Tables Vol C 4.2.6.8 and 6.1.1.4'
N 0.0311 0.0180 12.2126 0.0057 3.1322 9.8933 2.0125 28.9975 1.1663 0.5826 -11.5290 'International Tables Vol C 4.2.6.8 and 6.1.1.4'
O 0.0492 0.0322 3.0485 13.2771 2.2868 5.7011 1.5463 0.3239 0.8670 32.9089 0.2508 'International Tables Vol C 4.2.6.8 and 6.1.1.4'
Si 0.2541 0.3302 6.2915 2.4386 3.0353 32.3337 1.9891 0.6785 1.5410 81.6937 1.1407 'International Tables Vol C 4.2.6.8 and 6.1.1.4'

loop_
_geom_angle_atom_site_label_1
_geom_angle_atom_site_label_2
_geom_angle_atom_site_label_3
_geom_angle
_geom_angle_publ_flag
N2 N1 C5 111.10(17) yes
N2 N1 C6 118.38(18) yes
C5 N1 C6 130.34(19) yes
N1 N2 N3 106.64(17) yes
N2 N3 C4 110.47(18) yes
N3 C4 C5 107.03(19) yes
N3 C4 Si15 118.25(16) yes
C5 C4 Si15 134.41(17) yes
C4 C5 N1 104.76(19) yes
C4 C5 C25 131.6(2) yes
N1 C5 C25 123.38(19) yes
N1 C6 C7 119.5(2) yes
N1 C6 C11 119.2(2) yes
C7 C6 C11 121.2(2) yes
C6 C7 C8 119.5(2) yes
C6 C7 H71 120.2 no
C8 C7 H71 120.3 no
C7 C8 C9 118.7(2) yes
C7 C8 H81 120.7 no
C9 C8 H81 120.6 no
C8 C9 C10 122.4(2) yes
C8 C9 N12 118.7(2) yes
C10 C9 N12 118.8(2) yes
C9 C10 C11 118.9(2) yes
C9 C10 H101 120.6 no
C11 C10 H101 120.6 no
C6 C11 C10 119.2(2) yes
C6 C11 H111 120.4 no
C10 C11 H111 120.4 no
C9 N12 O13 117.8(3) yes
C9 N12 O14 118.6(2) yes
O13 N12 O14 123.6(3) yes
C4 Si15 C16 105.47(11) yes
C4 Si15 C19 106.45(11) yes
C16 Si15 C19 109.63(12) yes
C4 Si15 C22 111.47(10) yes
C16 Si15 C22 114.91(13) yes
C19 Si15 C22 108.57(12) yes
Si15 C16 C17 114.27(18) yes
Si15 C16 C18 114.3(2) yes
C17 C16 C18 109.9(2) yes
Si15 C16 H161 105.9 no
C17 C16 H161 106.0 no
C18 C16 H161 105.7 no
C16 C17 H171 109.5 no
C16 C17 H172 109.4 no
H171 C17 H172 109.5 no
C16 C17 H173 109.4 no
H171 C17 H173 109.5 no
H172 C17 H173 109.5 no
C16 C18 H181 109.7 no
C16 C18 H182 109.5 no
H181 C18 H182 109.5 no
C16 C18 H183 109.2 no
H181 C18 H183 109.5 no
H182 C18 H183 109.5 no
Si15 C19 C20 112.2(2) yes
Si15 C19 C21 111.96(19) yes
C20 C19 C21 111.1(3) yes
Si15 C19 H191 107.1 no
C20 C19 H191 107.0 no
C21 C19 H191 107.1 no
C19 C20 H201 109.6 no
C19 C20 H202 109.3 no
H201 C20 H202 109.5 no
C19 C20 H203 109.5 no
H201 C20 H203 109.5 no
H202 C20 H203 109.5 no
C19 C21 H211 109.5 no
C19 C21 H212 109.4 no
H211 C21 H212 109.5 no
C19 C21 H213 109.4 no
H211 C21 H213 109.5 no
H212 C21 H213 109.5 no
Si15 C22 C23 112.29(18) yes
Si15 C22 C24 115.2(2) yes
C23 C22 C24 110.5(2) yes
Si15 C22 H221 106.1 no
C23 C22 H221 106.1 no
C24 C22 H221 106.0 no
C22 C23 H231 109.6 no
C22 C23 H232 109.5 no
H231 C23 H232 109.5 no
C22 C23 H233 109.3 no
H231 C23 H233 109.5 no
H232 C23 H233 109.5 no
C22 C24 H241 109.7 no
C22 C24 H242 109.3 no
H241 C24 H242 109.5 no
C22 C24 H243 109.4 no
H241 C24 H243 109.5 no
H242 C24 H243 109.5 no
C5 C25 C26 112.20(19) yes
C5 C25 H251 108.7 no
C26 C25 H251 108.8 no
C5 C25 H252 108.9 no
C26 C25 H252 108.7 no
H251 C25 H252 109.5 no
C25 C26 C27 113.7(2) yes
C25 C26 H261 108.4 no
C27 C26 H261 108.3 no
C25 C26 H262 108.4 no
C27 C26 H262 108.6 no
H261 C26 H262 109.5 no
C26 C27 C28 114.0(3) yes
C26 C27 H271 108.4 no
C28 C27 H271 108.3 no
C26 C27 H272 108.2 no
C28 C27 H272 108.3 no
H271 C27 H272 109.5 no
C27 C28 H281 109.6 no
C27 C28 H282 109.4 no
H281 C28 H282 109.5 no
C27 C28 H283 109.4 no
H281 C28 H283 109.5 no
H282 C28 H283 109.5 no

loop_
_geom_bond_atom_site_label_1
_geom_bond_atom_site_label_2
_geom_bond_distance
_geom_bond_publ_flag
N1 N2 1.361(3) yes
N1 C5 1.365(3) yes
N1 C6 1.434(3) yes
N2 N3 1.305(3) yes
N3 C4 1.384(3) yes
C4 C5 1.385(3) yes
C4 Si15 1.891(2) yes
C5 C25 1.499(3) yes
C6 C7 1.380(3) yes
C6 C11 1.385(3) yes
C7 C8 1.380(3) yes
C7 H71 0.950 no
C8 C9 1.374(3) yes
C8 H81 0.950 no
C9 C10 1.375(4) yes
C9 N12 1.472(3) yes
C10 C11 1.380(3) yes
C10 H101 0.950 no
C11 H111 0.950 no
N12 O13 1.219(3) yes
N12 O14 1.224(3) yes
Si15 C16 1.879(3) yes
Si15 C19 1.882(2) yes
Si15 C22 1.888(3) yes
C16 C17 1.533(3) yes
C16 C18 1.528(4) yes
C16 H161 0.950 no
C17 H171 0.950 no
C17 H172 0.950 no
C17 H173 0.950 no
C18 H181 0.950 no
C18 H182 0.950 no
C18 H183 0.950 no
C19 C20 1.526(4) yes
C19 C21 1.529(4) yes
C19 H191 0.950 no
C20 H201 0.950 no
C20 H202 0.950 no
C20 H203 0.950 no
C21 H211 0.950 no
C21 H212 0.950 no
C21 H213 0.950 no
C22 C23 1.533(4) yes
C22 C24 1.517(4) yes
C22 H221 0.950 no
C23 H231 0.950 no
C23 H232 0.950 no
C23 H233 0.950 no
C24 H241 0.950 no
C24 H242 0.950 no
C24 H243 0.950 no
C25 C26 1.535(3) yes
C25 H251 0.950 no
C25 H252 0.950 no
C26 C27 1.520(4) yes
C26 H261 0.950 no
C26 H262 0.950 no
C27 C28 1.509(4) yes
C27 H271 0.950 no
C27 H272 0.950 no
C28 H281 0.950 no
C28 H282 0.950 no
C28 H283 0.950 no

loop_
_geom_hbond_atom_site_label_D
_geom_hbond_atom_site_label_H
_geom_hbond_atom_site_label_A
_geom_hbond_site_symmetry_A
_geom_hbond_angle_DHA
_geom_hbond_distance_DH
_geom_hbond_distance_HA
_geom_hbond_distance_DA
_geom_hbond_publ_flag
C7 H71 N3 8_545 158 0.950 2.573 3.470(4) yes
C10 H101 O13 4_656 141 0.950 2.487 3.278(4) yes
C28 H282 O14 6_456 159 0.950 2.596 3.499(4) yes
